data_7039616
loop_
_publ_author_name
'Hessevik, Julie'
'Lalrempuia, Ralte'
'Nsiri, Hajar'
'T\"ornroos, Karl W'
'Jensen, Vidar R.'
'Le Roux, Erwan'

_publ_section_title
;
 Sterically (un)encumbered mer-tridentate N-heterocyclic carbene complexes
 of titanium(iv) for the copolymerization of cyclohexene oxide with CO2.
;
_journal_issue 37
_journal_name_full 'Dalton transactions (Cambridge, England : 2003)'
_journal_page_first 14734
_journal_page_last 14744
_journal_paper_doi 10.1039/c6dt01706a
_journal_volume 45
_journal_year 2016
_chemical_formula_moiety 'C20 H22 Cl N3 O3 Ti, C6 H5 F'
_chemical_formula_sum 'C26 H27 Cl F N3 O3 Ti'
_chemical_formula_weight 531.85
_chemical_properties_physical Air-sensitive,Moisture-sensitive,Hygroscopic
_space_group_crystal_system monoclinic
_space_group_IT_number 14
_space_group_name_Hall '-P 2ybc'
_space_group_name_H-M_alt 'P 1 21/c 1'
_symmetry_space_group_name_Hall '-P 2ybc'
_symmetry_space_group_name_H-M 'P 1 21/c 1'
_atom_sites_solution_hydrogens geom
_audit_creation_method SHELXL-2014/7
_audit_update_record
;
2016-04-26 deposited with the CCDC.
2016-06-14 downloaded from the CCDC.
;
_cell_angle_alpha 90
_cell_angle_beta 111.032(8)
_cell_angle_gamma 90
_cell_formula_units_Z 4
_cell_length_a 17.700(10)
_cell_length_b 7.391(4)
_cell_length_c 19.676(12)
_cell_measurement_reflns_used 2149
_cell_measurement_temperature 103(2)
_cell_measurement_theta_max 18.84
_cell_measurement_theta_min 2.22
_cell_volume 2403(2)
_computing_cell_refinement 'Bruker SAINT'
_computing_data_collection 'Bruker APEX2'
_computing_data_reduction 'Bruker SAINT'
_computing_molecular_graphics 'Bruker SHELXTL'
_computing_publication_material 'Bruker SHELXTL'
_computing_structure_refinement 'SHELXL-2014/7 (Sheldrick, 2014)'
_computing_structure_solution 'SHELXT (Sheldrick, 2014)'
_diffrn_ambient_temperature 103(2)
_diffrn_measured_fraction_theta_full 0.996
_diffrn_measured_fraction_theta_max 0.996
_diffrn_measurement_device_type 'Bruker APEX-II Pt135 CCD'
_diffrn_measurement_method '\w scans'
_diffrn_radiation_type MoK\a
_diffrn_radiation_wavelength 0.71073
_diffrn_reflns_av_R_equivalents 0.1282
_diffrn_reflns_av_unetI/netI 0.0831
_diffrn_reflns_Laue_measured_fraction_full 0.996
_diffrn_reflns_Laue_measured_fraction_max 0.996
_diffrn_reflns_limit_h_max 16
_diffrn_reflns_limit_h_min -16
_diffrn_reflns_limit_k_max 6
_diffrn_reflns_limit_k_min -6
_diffrn_reflns_limit_l_max 17
_diffrn_reflns_limit_l_min -17
_diffrn_reflns_number 13120
_diffrn_reflns_point_group_measured_fraction_full 0.996
_diffrn_reflns_point_group_measured_fraction_max 0.996
_diffrn_reflns_theta_full 18.932
_diffrn_reflns_theta_max 18.932
_diffrn_reflns_theta_min 2.116
_diffrn_source 'Bruker TXS Rotating anode'
_exptl_absorpt_coefficient_mu 0.510
_exptl_absorpt_correction_type multi-scan
_exptl_absorpt_process_details 'SADABS 2012/1'
_exptl_crystal_colour brown
_exptl_crystal_density_diffrn 1.470
_exptl_crystal_description lath
_exptl_crystal_F_000 1104
_exptl_crystal_size_max 0.408
_exptl_crystal_size_mid 0.083
_exptl_crystal_size_min 0.016
_exptl_transmission_factor_max 1.0000
_exptl_transmission_factor_min 0.4643
_refine_diff_density_max 0.747
_refine_diff_density_min -0.287
_refine_diff_density_rms 0.093
_refine_ls_extinction_method none
_refine_ls_goodness_of_fit_ref 1.060
_refine_ls_hydrogen_treatment constr
_refine_ls_matrix_type full
_refine_ls_number_parameters 328
_refine_ls_number_reflns 1905
_refine_ls_number_restraints 448
_refine_ls_restrained_S_all 0.962
_refine_ls_R_factor_all 0.0879
_refine_ls_R_factor_gt 0.0645
_refine_ls_shift/su_max 0.000
_refine_ls_shift/su_mean 0.000
_refine_ls_structure_factor_coef Fsqd
_refine_ls_weighting_details 'w=1/[\s^2^(Fo^2^)+(0.1131P)^2^+1.2328P] where P=(Fo^2^+2Fc^2^)/3'
_refine_ls_weighting_scheme calc
_refine_ls_wR_factor_gt 0.1593
_refine_ls_wR_factor_ref 0.1785
_reflns_Friedel_coverage 0.000
_reflns_number_gt 1394
_reflns_number_total 1905
_reflns_threshold_expression 'I > 2\s(I)'
_cod_data_source_file c6dt01706a2.cif
_cod_data_source_block Compound1
_cod_depositor_comments 'Adding full bibliography for 7039616--7039618.cif.'
_cod_database_code 7039616
_shelx_shelxl_version_number 2014/7
_shelx_space_group_comment
;
The symmetry employed for this shelxl refinement is uniquely defined
by the following loop, which should always be used as a source of
symmetry information in preference to the above space-group names.
They are only intended as comments.
;
_shelx_estimated_absorpt_t_min 0.819
_shelx_estimated_absorpt_t_max 0.992

loop_
_space_group_symop_operation_xyz
'x, y, z'
'-x, y+1/2, -z+1/2'
'-x, -y, -z'
'x, -y-1/2, z-1/2'

loop_
_atom_site_label
_atom_site_type_symbol
_atom_site_fract_x
_atom_site_fract_y
_atom_site_fract_z
_atom_site_U_iso_or_equiv
_atom_site_adp_type
_atom_site_occupancy
_atom_site_site_symmetry_order
_atom_site_calc_flag
_atom_site_refinement_flags_posn
_atom_site_refinement_flags_adp
_atom_site_refinement_flags_occupancy
_atom_site_disorder_assembly
_atom_site_disorder_group
Ti1 Ti 0.33251(9) 0.23423(18) 0.28668(7) 0.0329(6) Uani 1 1 d . U . . .
Cl1 Cl 0.34502(12) 0.2177(3) 0.17170(10) 0.0389(7) Uani 1 1 d . U . . .
O1 O 0.2347(3) 0.3520(7) 0.2567(3) 0.0412(15) Uani 1 1 d . U . . .
N1 N 0.2696(4) 0.3801(8) 0.4054(3) 0.0320(16) Uani 1 1 d . U . . .
C1 C 0.3336(5) 0.3163(9) 0.3932(4) 0.0304(18) Uani 1 1 d . U . . .
O2 O 0.4382(3) 0.1705(6) 0.3405(3) 0.0305(13) Uani 1 1 d . U . . .
N2 N 0.3959(4) 0.3082(8) 0.4541(3) 0.0308(16) Uani 1 1 d . U . . .
C2 C 0.3761(5) 0.3674(10) 0.5171(4) 0.035(2) Uani 1 1 d . U . . .
H2A H 0.4064 0.4783 0.5393 0.042 Uiso 1 1 calc R U . . .
H2B H 0.3881 0.2714 0.5546 0.042 Uiso 1 1 calc R U . . .
O3 O 0.2912(3) 0.0175(6) 0.2871(3) 0.0386(14) Uani 1 1 d D U . . .
N3 N 0.3866(4) 0.5133(9) 0.2858(3) 0.0365(18) Uani 1 1 d . U . . .
C3 C 0.2868(5) 0.4037(10) 0.4842(4) 0.035(2) Uani 1 1 d . U . . .
H3A H 0.2558 0.3162 0.5020 0.042 Uiso 1 1 calc R U . . .
H3B H 0.2739 0.5281 0.4952 0.042 Uiso 1 1 calc R U . . .
C4 C 0.1926(5) 0.4149(9) 0.3564(4) 0.0307(18) Uani 1 1 d . U . . .
C5 C 0.1775(5) 0.4062(10) 0.2809(4) 0.036(2) Uani 1 1 d . U . . .
C6 C 0.1021(5) 0.4462(10) 0.2343(4) 0.036(2) Uani 1 1 d . U . . .
H6 H 0.0909 0.4371 0.1835 0.044 Uiso 1 1 calc R U . . .
C7 C 0.0420(5) 0.4988(10) 0.2572(5) 0.042(2) Uani 1 1 d . U . . .
H7 H -0.0096 0.5296 0.2227 0.051 Uiso 1 1 calc R U . . .
C8 C 0.0561(5) 0.5077(10) 0.3317(4) 0.040(2) Uani 1 1 d . U . . .
H8 H 0.0143 0.5414 0.3489 0.048 Uiso 1 1 calc R U . . .
C9 C 0.1316(5) 0.4664(10) 0.3787(4) 0.035(2) Uani 1 1 d . U . . .
H9 H 0.1422 0.4739 0.4295 0.042 Uiso 1 1 calc R U . . .
C10 C 0.4739(5) 0.2498(9) 0.4645(4) 0.0272(18) Uani 1 1 d . U . . .
C11 C 0.4936(5) 0.1807(9) 0.4071(4) 0.0288(18) Uani 1 1 d . U . . .
C12 C 0.5713(5) 0.1228(9) 0.4209(4) 0.0297(19) Uani 1 1 d . U . . .
H12 H 0.5853 0.0792 0.3815 0.036 Uiso 1 1 calc R U . . .
C13 C 0.6288(5) 0.1255(10) 0.4885(4) 0.037(2) Uani 1 1 d . U . . .
H13 H 0.6818 0.0813 0.4968 0.044 Uiso 1 1 calc R U . . .
C14 C 0.6087(5) 0.1944(10) 0.5454(4) 0.036(2) Uani 1 1 d . U . . .
H14 H 0.6483 0.1999 0.5932 0.043 Uiso 1 1 calc R U . . .
C15 C 0.5330(5) 0.2531(10) 0.5327(4) 0.036(2) Uani 1 1 d . U . . .
H15 H 0.5199 0.2985 0.5723 0.044 Uiso 1 1 calc R U . . .
C16 C 0.4121(5) 0.6454(11) 0.2724(4) 0.032(2) Uani 1 1 d . U . . .
C17 C 0.4427(5) 0.8077(10) 0.2540(4) 0.041(2) Uani 1 1 d . U . . .
H17A H 0.4529 0.8953 0.2937 0.049 Uiso 1 1 calc R U . . .
H17B H 0.4030 0.8578 0.2093 0.049 Uiso 1 1 calc R U . . .
H17C H 0.4933 0.7824 0.2462 0.049 Uiso 1 1 calc R U . . .
C18 C 0.2277(7) -0.1166(17) 0.2724(6) 0.037(3) Uani 0.474(11) 1 d D U P A 1
H18 H 0.2522 -0.2403 0.2810 0.045 Uiso 0.474(11) 1 calc R U P A 1
C19 C 0.1742(10) -0.098(3) 0.1940(7) 0.043(4) Uani 0.474(11) 1 d D U P A 1
H19A H 0.1347 -0.1967 0.1807 0.065 Uiso 0.474(11) 1 calc R U P A 1
H19B H 0.2072 -0.1028 0.1634 0.065 Uiso 0.474(11) 1 calc R U P A 1
H19C H 0.1457 0.0183 0.1868 0.065 Uiso 0.474(11) 1 calc R U P A 1
C20 C 0.1844(12) -0.082(5) 0.3240(9) 0.041(3) Uani 0.474(11) 1 d D U P A 1
H20A H 0.1421 -0.1736 0.3166 0.062 Uiso 0.474(11) 1 calc R U P A 1
H20B H 0.1597 0.0384 0.3149 0.062 Uiso 0.474(11) 1 calc R U P A 1
H20C H 0.2230 -0.0889 0.3742 0.062 Uiso 0.474(11) 1 calc R U P A 1
C18A C 0.2071(6) -0.0334(17) 0.2523(6) 0.037(3) Uani 0.526(11) 1 d D U P A 2
H18A H 0.1743 0.0758 0.2299 0.045 Uiso 0.526(11) 1 calc R U P A 2
C19A C 0.2037(11) -0.167(2) 0.1939(7) 0.043(4) Uani 0.526(11) 1 d D U P A 2
H19D H 0.1471 -0.1948 0.1652 0.065 Uiso 0.526(11) 1 calc R U P A 2
H19E H 0.2320 -0.2777 0.2162 0.065 Uiso 0.526(11) 1 calc R U P A 2
H19F H 0.2297 -0.1145 0.1621 0.065 Uiso 0.526(11) 1 calc R U P A 2
C20A C 0.1790(12) -0.108(4) 0.3100(9) 0.041(3) Uani 0.526(11) 1 d D U P A 2
H20D H 0.1238 -0.1549 0.2874 0.062 Uiso 0.526(11) 1 calc R U P A 2
H20E H 0.1798 -0.0120 0.3446 0.062 Uiso 0.526(11) 1 calc R U P A 2
H20F H 0.2152 -0.2063 0.3359 0.062 Uiso 0.526(11) 1 calc R U P A 2
C21 C 0.1466(4) -0.0990(6) 0.5083(3) 0.061(3) Uani 0.5 1 d DG U P B 3
C22 C 0.0801(4) -0.0480(7) 0.4479(3) 0.054(2) Uani 0.5 1 d DG U P B 3
H22 H 0.0595 -0.1276 0.4075 0.065 Uiso 0.5 1 calc R U P B 3
C23 C 0.0438(3) 0.1193(8) 0.4467(3) 0.053(2) Uani 0.5 1 d DG U P B 3
H23 H -0.0016 0.1541 0.4055 0.064 Uiso 0.5 1 calc R U P B 3
C24 C 0.0740(3) 0.2357(6) 0.5058(3) 0.056(2) Uani 0.5 1 d DG U P B 3
H24 H 0.0492 0.3501 0.5050 0.067 Uiso 0.5 1 calc R U P B 3
C25 C 0.1404(4) 0.1848(7) 0.5661(3) 0.056(2) Uani 0.5 1 d DG U P B 3
H25 H 0.1610 0.2643 0.6065 0.067 Uiso 0.5 1 calc R U P B 3
C26 C 0.1767(3) 0.0174(8) 0.5674(3) 0.058(2) Uani 0.5 1 d DG U P B 3
H26 H 0.2221 -0.0174 0.6086 0.070 Uiso 0.5 1 calc R U P B 3
F1 F 0.1785(7) -0.2444(13) 0.5159(6) 0.069(3) Uani 0.5 1 d . U P B 3
C21A C 0.1466(4) -0.0990(6) 0.5083(3) 0.061(3) Uani 0.5 1 d D U P C 4
H21A H 0.1714 -0.2133 0.5091 0.074 Uiso 0.5 1 calc R U P C 4
C22A C 0.0801(4) -0.0480(7) 0.4479(3) 0.054(2) Uani 0.5 1 d D U P C 4
H22A H 0.0595 -0.1276 0.4075 0.065 Uiso 0.5 1 calc R U P C 4
C23A C 0.0438(3) 0.1193(8) 0.4467(3) 0.053(2) Uani 0.5 1 d D U P C 4
H23A H -0.0016 0.1541 0.4055 0.064 Uiso 0.5 1 calc R U P C 4
C24A C 0.0740(3) 0.2357(6) 0.5058(3) 0.056(2) Uani 0.5 1 d D U P C 4
F1A F 0.0433(7) 0.3796(13) 0.5069(6) 0.079(3) Uani 0.5 1 d . U P C 4
C25A C 0.1404(4) 0.1848(7) 0.5661(3) 0.056(2) Uani 0.5 1 d D U P C 4
H25A H 0.1610 0.2643 0.6065 0.067 Uiso 0.5 1 calc R U P C 4
C26A C 0.1767(3) 0.0174(8) 0.5674(3) 0.058(2) Uani 0.5 1 d D U P C 4
H26A H 0.2221 -0.0174 0.6086 0.070 Uiso 0.5 1 calc R U P C 4

loop_
_atom_site_aniso_label
_atom_site_aniso_U_11
_atom_site_aniso_U_22
_atom_site_aniso_U_33
_atom_site_aniso_U_23
_atom_site_aniso_U_13
_atom_site_aniso_U_12
Ti1 0.0506(11) 0.0282(10) 0.0243(10) 0.0001(7) 0.0186(8) 0.0001(7)
Cl1 0.0601(16) 0.0351(13) 0.0280(13) 0.0009(9) 0.0235(11) 0.0023(10)
O1 0.050(3) 0.056(4) 0.021(3) 0.004(3) 0.018(2) 0.004(3)
N1 0.048(4) 0.027(4) 0.026(3) -0.002(3) 0.020(3) 0.000(3)
C1 0.044(4) 0.021(4) 0.028(4) 0.004(3) 0.016(3) 0.006(3)
O2 0.048(3) 0.019(3) 0.027(3) -0.011(2) 0.017(2) -0.005(2)
N2 0.047(4) 0.024(4) 0.025(3) 0.001(3) 0.016(3) 0.003(3)
C2 0.054(4) 0.032(5) 0.024(4) -0.003(3) 0.021(3) 0.000(4)
O3 0.052(3) 0.036(3) 0.030(3) -0.005(2) 0.017(3) -0.014(2)
N3 0.058(5) 0.029(4) 0.030(4) -0.001(3) 0.024(3) 0.007(3)
C3 0.055(4) 0.023(5) 0.035(4) -0.003(3) 0.026(3) -0.001(4)
C4 0.044(4) 0.018(4) 0.032(4) 0.002(3) 0.015(3) 0.003(3)
C5 0.047(4) 0.029(5) 0.033(4) -0.001(3) 0.017(3) -0.001(4)
C6 0.044(4) 0.034(5) 0.030(4) 0.003(4) 0.012(3) 0.000(4)
C7 0.048(5) 0.039(5) 0.042(4) 0.003(4) 0.019(4) 0.002(4)
C8 0.049(5) 0.029(5) 0.045(4) -0.004(4) 0.020(4) 0.001(4)
C9 0.049(4) 0.027(5) 0.033(4) -0.002(4) 0.018(4) 0.000(4)
C10 0.039(4) 0.020(4) 0.024(4) 0.006(3) 0.013(3) 0.004(3)
C11 0.044(4) 0.014(4) 0.031(4) 0.002(3) 0.017(3) -0.003(3)
C12 0.045(4) 0.020(4) 0.029(4) 0.003(3) 0.020(3) 0.000(3)
C13 0.046(5) 0.024(5) 0.039(4) 0.005(4) 0.013(4) 0.002(4)
C14 0.048(5) 0.032(5) 0.024(4) 0.004(3) 0.007(4) 0.002(4)
C15 0.051(4) 0.028(5) 0.029(4) 0.004(3) 0.013(3) 0.004(4)
C16 0.051(5) 0.025(4) 0.021(5) -0.001(4) 0.015(4) 0.007(4)
C17 0.057(6) 0.029(5) 0.039(5) 0.000(4) 0.021(5) 0.001(4)
C18 0.046(5) 0.032(7) 0.034(5) 0.001(5) 0.016(4) -0.007(5)
C19 0.054(9) 0.036(10) 0.038(5) -0.001(5) 0.014(5) -0.003(6)
C20 0.055(6) 0.031(8) 0.042(6) 0.000(6) 0.022(5) -0.003(5)
C18A 0.046(5) 0.032(7) 0.034(5) 0.001(5) 0.016(4) -0.007(5)
C19A 0.054(9) 0.036(10) 0.038(5) -0.001(5) 0.014(5) -0.003(6)
C20A 0.055(6) 0.031(8) 0.042(6) 0.000(6) 0.022(5) -0.003(5)
C21 0.067(6) 0.055(5) 0.063(5) -0.001(4) 0.023(4) -0.004(4)
C22 0.063(5) 0.055(5) 0.048(5) -0.003(4) 0.024(4) -0.009(4)
C23 0.057(5) 0.056(5) 0.049(5) 0.003(3) 0.022(4) -0.009(4)
C24 0.067(6) 0.052(5) 0.055(5) 0.002(4) 0.030(4) -0.010(4)
C25 0.071(6) 0.054(5) 0.048(5) -0.001(4) 0.027(4) -0.014(4)
C26 0.066(6) 0.055(5) 0.056(5) 0.003(4) 0.026(4) -0.012(4)
F1 0.086(7) 0.052(6) 0.071(7) -0.010(5) 0.031(6) 0.012(5)
C21A 0.067(6) 0.055(5) 0.063(5) -0.001(4) 0.023(4) -0.004(4)
C22A 0.063(5) 0.055(5) 0.048(5) -0.003(4) 0.024(4) -0.009(4)
C23A 0.057(5) 0.056(5) 0.049(5) 0.003(3) 0.022(4) -0.009(4)
C24A 0.067(6) 0.052(5) 0.055(5) 0.002(4) 0.030(4) -0.010(4)
F1A 0.097(8) 0.049(6) 0.093(8) 0.002(5) 0.036(6) 0.012(5)
C25A 0.071(6) 0.054(5) 0.048(5) -0.001(4) 0.027(4) -0.014(4)
C26A 0.066(6) 0.055(5) 0.056(5) 0.003(4) 0.026(4) -0.012(4)

loop_
_atom_type_symbol
_atom_type_description
_atom_type_scat_dispersion_real
_atom_type_scat_dispersion_imag
_atom_type_scat_source
C C 0.0033 0.0016 'International Tables Vol C Tables 4.2.6.8 and 6.1.1.4'
N N 0.0061 0.0033 'International Tables Vol C Tables 4.2.6.8 and 6.1.1.4'
O O 0.0106 0.0060 'International Tables Vol C Tables 4.2.6.8 and 6.1.1.4'
Cl Cl 0.1484 0.1585 'International Tables Vol C Tables 4.2.6.8 and 6.1.1.4'
Ti Ti 0.2776 0.4457 'International Tables Vol C Tables 4.2.6.8 and 6.1.1.4'
F F 0.0171 0.0103 'International Tables Vol C Tables 4.2.6.8 and 6.1.1.4'
H H 0.0000 0.0000 'International Tables Vol C Tables 4.2.6.8 and 6.1.1.4'

loop_
_exptl_crystal_face_index_h
_exptl_crystal_face_index_k
_exptl_crystal_face_index_l
_exptl_crystal_face_perp_dist
0.00 0.00 1.00 0.0400
0.00 0.00 -1.00 0.0070
-2.00 0.00 1.00 0.0080
2.00 0.00 -1.00 0.0080
-2.00 -2.00 1.00 0.1850
-1.00 -2.00 1.00 0.2000
1.00 2.00 -1.00 0.0870

loop_
_geom_angle_atom_site_label_1
_geom_angle_atom_site_label_2
_geom_angle_atom_site_label_3
_geom_angle
O3 Ti1 O1 95.0(2)
O3 Ti1 O2 95.9(2)
O1 Ti1 O2 161.5(2)
O3 Ti1 C1 96.3(3)
O1 Ti1 C1 81.9(3)
O2 Ti1 C1 82.1(3)
O3 Ti1 N3 179.5(2)
O1 Ti1 N3 85.3(2)
O2 Ti1 N3 83.9(2)
C1 Ti1 N3 84.0(2)
O3 Ti1 Cl1 98.00(17)
O1 Ti1 Cl1 96.82(17)
O2 Ti1 Cl1 96.46(17)
C1 Ti1 Cl1 165.7(2)
N3 Ti1 Cl1 81.66(16)
C5 O1 Ti1 141.4(5)
C1 N1 C4 129.1(7)
C1 N1 C3 111.3(6)
C4 N1 C3 119.5(6)
N2 C1 N1 110.2(7)
N2 C1 Ti1 125.7(6)
N1 C1 Ti1 124.1(6)
C11 O2 Ti1 142.0(5)
C1 N2 C10 128.1(7)
C1 N2 C2 112.4(6)
C10 N2 C2 119.5(6)
N2 C2 C3 102.8(6)
N2 C2 H2A 111.2
C3 C2 H2A 111.2
N2 C2 H2B 111.2
C3 C2 H2B 111.2
H2A C2 H2B 109.1
C18A O3 Ti1 126.3(6)
C18 O3 Ti1 156.2(7)
C16 N3 Ti1 167.3(6)
N1 C3 C2 102.8(6)
N1 C3 H3A 111.2
C2 C3 H3A 111.2
N1 C3 H3B 111.2
C2 C3 H3B 111.2
H3A C3 H3B 109.1
C9 C4 N1 121.6(7)
C9 C4 C5 118.7(8)
N1 C4 C5 119.5(7)
O1 C5 C6 121.1(7)
O1 C5 C4 120.7(7)
C6 C5 C4 118.1(8)
C7 C6 C5 122.6(8)
C7 C6 H6 118.7
C5 C6 H6 118.7
C6 C7 C8 119.9(8)
C6 C7 H7 120.1
C8 C7 H7 120.1
C9 C8 C7 117.7(8)
C9 C8 H8 121.1
C7 C8 H8 121.1
C4 C9 C8 122.9(8)
C4 C9 H9 118.5
C8 C9 H9 118.5
C15 C10 N2 120.4(7)
C15 C10 C11 118.2(7)
N2 C10 C11 121.3(7)
O2 C11 C12 120.7(7)
O2 C11 C10 120.6(7)
C12 C11 C10 118.7(7)
C13 C12 C11 122.4(7)
C13 C12 H12 118.8
C11 C12 H12 118.8
C12 C13 C14 118.6(7)
C12 C13 H13 120.7
C14 C13 H13 120.7
C15 C14 C13 119.8(7)
C15 C14 H14 120.1
C13 C14 H14 120.1
C14 C15 C10 122.3(8)
C14 C15 H15 118.9
C10 C15 H15 118.9
N3 C16 C17 178.5(9)
C16 C17 H17A 109.5
C16 C17 H17B 109.5
H17A C17 H17B 109.5
C16 C17 H17C 109.5
H17A C17 H17C 109.5
H17B C17 H17C 109.5
O3 C18 C19 107.5(9)
O3 C18 C20 107.4(11)
C19 C18 C20 113.2(13)
O3 C18 H18 109.6
C19 C18 H18 109.6
C20 C18 H18 109.6
C18 C19 H19A 109.5
C18 C19 H19B 109.5
H19A C19 H19B 109.5
C18 C19 H19C 109.5
H19A C19 H19C 109.5
H19B C19 H19C 109.5
C18 C20 H20A 109.5
C18 C20 H20B 109.5
H20A C20 H20B 109.5
C18 C20 H20C 109.5
H20A C20 H20C 109.5
H20B C20 H20C 109.5
O3 C18A C20A 107.6(9)
O3 C18A C19A 106.5(9)
C20A C18A C19A 114.0(13)
O3 C18A H18A 109.5
C20A C18A H18A 109.5
C19A C18A H18A 109.5
C18A C19A H19D 109.5
C18A C19A H19E 109.5
H19D C19A H19E 109.5
C18A C19A H19F 109.5
H19D C19A H19F 109.5
H19E C19A H19F 109.5
C18A C20A H20D 109.5
C18A C20A H20E 109.5
H20D C20A H20E 109.5
C18A C20A H20F 109.5
H20D C20A H20F 109.5
H20E C20A H20F 109.5
F1 C21 C22 124.5(7)
F1 C21 C26 115.3(7)
C22 C21 C26 120.0
C21 C22 C23 120.0
C21 C22 H22 120.0
C23 C22 H22 120.0
C24 C23 C22 120.0
C24 C23 H23 120.0
C22 C23 H23 120.0
C25 C24 C23 120.0
C25 C24 H24 120.0
C23 C24 H24 120.0
C24 C25 C26 120.0
C24 C25 H25 120.0
C26 C25 H25 120.0
C25 C26 C21 120.0
C25 C26 H26 120.0
C21 C26 H26 120.0
C22A C21A C26A 120.0
C22A C21A H21A 120.0
C26A C21A H21A 120.0
C23A C22A C21A 120.0
C23A C22A H22A 120.0
C21A C22A H22A 120.0
C22A C23A C24A 120.0
C22A C23A H23A 120.0
C24A C23A H23A 120.0
F1A C24A C23A 121.6(7)
F1A C24A C25A 118.4(7)
C23A C24A C25A 120.0
C26A C25A C24A 120.0
C26A C25A H25A 120.0
C24A C25A H25A 120.0
C25A C26A C21A 120.0
C25A C26A H26A 120.0
C21A C26A H26A 120.0

loop_
_geom_bond_atom_site_label_1
_geom_bond_atom_site_label_2
_geom_bond_distance
Ti1 O3 1.762(5)
Ti1 O1 1.835(6)
Ti1 O2 1.850(5)
Ti1 C1 2.175(8)
Ti1 N3 2.276(7)
Ti1 Cl1 2.354(3)
O1 C5 1.327(9)
N1 C1 1.327(9)
N1 C4 1.382(9)
N1 C3 1.477(9)
C1 N2 1.307(9)
O2 C11 1.328(9)
N2 C10 1.388(9)
N2 C2 1.472(9)
C2 C3 1.501(10)
C2 H2A 0.9900
C2 H2B 0.9900
O3 C18A 1.447(9)
O3 C18 1.447(9)
N3 C16 1.145(9)
C3 H3A 0.9900
C3 H3B 0.9900
C4 C9 1.359(10)
C4 C5 1.412(11)
C5 C6 1.354(10)
C6 C7 1.352(11)
C6 H6 0.9500
C7 C8 1.397(11)
C7 H7 0.9500
C8 C9 1.360(10)
C8 H8 0.9500
C9 H9 0.9500
C10 C15 1.374(10)
C10 C11 1.394(10)
C11 C12 1.371(10)
C12 C13 1.354(10)
C12 H12 0.9500
C13 C14 1.388(11)
C13 H13 0.9500
C14 C15 1.344(11)
C14 H14 0.9500
C15 H15 0.9500
C16 C17 1.416(11)
C17 H17A 0.9800
C17 H17B 0.9800
C17 H17C 0.9800
C18 C19 1.498(8)
C18 C20 1.498(8)
C18 H18 1.0000
C19 H19A 0.9800
C19 H19B 0.9800
C19 H19C 0.9800
C20 H20A 0.9800
C20 H20B 0.9800
C20 H20C 0.9800
C18A C20A 1.498(8)
C18A C19A 1.498(8)
C18A H18A 1.0000
C19A H19D 0.9800
C19A H19E 0.9800
C19A H19F 0.9800
C20A H20D 0.9800
C20A H20E 0.9800
C20A H20F 0.9800
C21 F1 1.198(10)
C21 C22 1.3900
C21 C26 1.3900
C22 C23 1.3900
C22 H22 0.9500
C23 C24 1.3900
C23 H23 0.9500
C24 C25 1.3900
C24 H24 0.9500
C25 C26 1.3900
C25 H25 0.9500
C26 H26 0.9500
C21A C22A 1.3900
C21A C26A 1.3900
C21A H21A 0.9500
C22A C23A 1.3900
C22A H22A 0.9500
C23A C24A 1.3900
C23A H23A 0.9500
C24A F1A 1.198(10)
C24A C25A 1.3900
C25A C26A 1.3900
C25A H25A 0.9500
C26A H26A 0.9500

loop_
_geom_torsion_atom_site_label_1
_geom_torsion_atom_site_label_2
_geom_torsion_atom_site_label_3
_geom_torsion_atom_site_label_4
_geom_torsion
O3 Ti1 O1 C5 74.4(8)
O2 Ti1 O1 C5 -51.4(12)
C1 Ti1 O1 C5 -21.2(8)
N3 Ti1 O1 C5 -105.9(8)
Cl1 Ti1 O1 C5 173.1(8)
C4 N1 C1 N2 178.0(6)
C3 N1 C1 N2 -5.7(8)
C4 N1 C1 Ti1 -2.9(10)
C3 N1 C1 Ti1 173.4(5)
O3 Ti1 O2 C11 -102.0(7)
O1 Ti1 O2 C11 23.7(12)
C1 Ti1 O2 C11 -6.4(7)
N3 Ti1 O2 C11 78.4(7)
Cl1 Ti1 O2 C11 159.2(7)
N1 C1 N2 C10 -179.8(6)
Ti1 C1 N2 C10 1.1(11)
N1 C1 N2 C2 1.3(8)
Ti1 C1 N2 C2 -177.8(5)
C1 N2 C2 C3 3.5(8)
C10 N2 C2 C3 -175.6(6)
O1 Ti1 O3 C18A 15.9(6)
O2 Ti1 O3 C18A -179.2(6)
C1 Ti1 O3 C18A 98.2(6)
Cl1 Ti1 O3 C18A -81.8(6)
O1 Ti1 O3 C18 10.6(14)
O2 Ti1 O3 C18 175.6(13)
C1 Ti1 O3 C18 93.0(14)
Cl1 Ti1 O3 C18 -87.0(13)
C1 N1 C3 C2 7.5(8)
C4 N1 C3 C2 -175.8(6)
N2 C2 C3 N1 -6.2(7)
C1 N1 C4 C9 174.4(7)
C3 N1 C4 C9 -1.5(10)
C1 N1 C4 C5 -9.0(11)
C3 N1 C4 C5 175.1(6)
Ti1 O1 C5 C6 -160.8(6)
Ti1 O1 C5 C4 16.0(12)
C9 C4 C5 O1 -178.2(7)
N1 C4 C5 O1 5.1(10)
C9 C4 C5 C6 -1.3(11)
N1 C4 C5 C6 -178.1(6)
O1 C5 C6 C7 178.8(7)
C4 C5 C6 C7 2.0(11)
C5 C6 C7 C8 -2.1(12)
C6 C7 C8 C9 1.6(11)
N1 C4 C9 C8 177.6(7)
C5 C4 C9 C8 1.0(11)
C7 C8 C9 C4 -1.1(11)
C1 N2 C10 C15 178.9(7)
C2 N2 C10 C15 -2.3(10)
C1 N2 C10 C11 -3.4(11)
C2 N2 C10 C11 175.4(6)
Ti1 O2 C11 C12 -174.3(5)
Ti1 O2 C11 C10 6.0(11)
C15 C10 C11 O2 178.4(6)
N2 C10 C11 O2 0.6(10)
C15 C10 C11 C12 -1.4(10)
N2 C10 C11 C12 -179.1(6)
O2 C11 C12 C13 -177.8(6)
C10 C11 C12 C13 2.0(11)
C11 C12 C13 C14 -1.9(11)
C12 C13 C14 C15 1.2(11)
C13 C14 C15 C10 -0.7(11)
N2 C10 C15 C14 178.6(7)
C11 C10 C15 C14 0.8(11)
Ti1 O3 C18 C19 49(2)
Ti1 O3 C18 C20 -73(2)
Ti1 O3 C18A C20A -122.3(14)
Ti1 O3 C18A C19A 115.1(10)
F1 C21 C22 C23 175.2(9)
C26 C21 C22 C23 0.0
C21 C22 C23 C24 0.0
C22 C23 C24 C25 0.0
C23 C24 C25 C26 0.0
C24 C25 C26 C21 0.0
F1 C21 C26 C25 -175.6(8)
C22 C21 C26 C25 0.0
C26A C21A C22A C23A 0.0
C21A C22A C23A C24A 0.0
C22A C23A C24A F1A -178.9(9)
C22A C23A C24A C25A 0.0
F1A C24A C25A C26A 178.9(8)
C23A C24A C25A C26A 0.0
C24A C25A C26A C21A 0.0
C22A C21A C26A C25A 0.0
